data_2013918
loop_
_publ_author_name
'Redhammer, G\"unther J.'
'Roth, G.'

_publ_section_title
;
The ferri-annite KFe^2+^~3~(Al~0.26~Fe^3+^~0.76~Si~3~)O~10~(OH)~2~
at 100 and 270 K
;
_journal_name_full 'Acta Crystallographica, Section C'
_journal_page_first i33
_journal_page_last i36
_journal_paper_doi 10.1107/S010827010400321X
_journal_volume 60
_journal_year 2004
_chemical_formula_iupac 'K Fe3 (Al0.26 Fe0.76 Si3) O10 (O H)2'
_chemical_formula_moiety 'K , Fe3 Al0.24 Fe0.74 Si3 , O10 , 2 OH'
_chemical_formula_sum 'Al0.24 Fe3.76 H2 K O12 Si3'
_chemical_formula_weight 533.82
_chemical_name_common 'trioctahedral mica'
_chemical_name_systematic 'potassium triiron(II) aluminasilaferrate(III) decaoxide dihydroxide'
_space_group_IT_number 12
_symmetry_cell_setting monoclinic
_symmetry_space_group_name_Hall '-C 2y'
_symmetry_space_group_name_H-M 'C 1 2/m 1'
_audit_creation_method 'WinGX routine CIF_UPDATE'
_cell_angle_alpha 90
_cell_angle_beta 100.06(2)
_cell_angle_gamma 90
_cell_formula_units_Z 2
_cell_length_a 5.4208(14)
_cell_length_b 9.3881(17)
_cell_length_c 10.330(3)
_cell_measurement_reflns_used 3729
_cell_measurement_temperature 270.0(10)
_cell_measurement_theta_max 32.30
_cell_measurement_theta_min 2.1
_cell_volume 517.6(2)
_computing_cell_refinement X-AREA
_computing_data_collection 'X-AREA (Stoe & Cie, 2002)'
_computing_data_reduction X-AREA
_computing_molecular_graphics 'DIAMOND (Brandenburg & Berndt, 1999)'
_computing_publication_material 'WinGX (Farrugia, 1999)'
_computing_structure_refinement 'SHELXL97 (Sheldrick, 1997)'
_computing_structure_solution 'SHELXS97 (Sheldrick, 1997)'
_diffrn_ambient_temperature 270.0(10)
_diffrn_measured_fraction_theta_full 0.982
_diffrn_measured_fraction_theta_max 0.982
_diffrn_measurement_device '2-circle goniometer'
_diffrn_measurement_device_type 'Stoe IPDS 2'
_diffrn_measurement_method 'rotation method'
_diffrn_radiation_type MoK\a
_diffrn_radiation_wavelength 0.71073
_diffrn_reflns_av_R_equivalents 0.0268
_diffrn_reflns_limit_h_max 8
_diffrn_reflns_limit_h_min -7
_diffrn_reflns_limit_k_max 14
_diffrn_reflns_limit_k_min -11
_diffrn_reflns_limit_l_max 15
_diffrn_reflns_limit_l_min -15
_diffrn_reflns_number 3927
_diffrn_reflns_theta_full 32.11
_diffrn_reflns_theta_max 32.11
_diffrn_reflns_theta_min 2
_diffrn_standards_decay_% 0
_diffrn_standards_interval_count 0
_diffrn_standards_interval_time 0
_diffrn_standards_number 0
_exptl_absorpt_coefficient_mu 6.003
_exptl_absorpt_correction_T_max 0.52
_exptl_absorpt_correction_T_min 0.36
_exptl_absorpt_correction_type numerical
_exptl_absorpt_process_details 'via equivalents (X-SHAPE and X-RED; Stoe & Cie 1996)'
_exptl_crystal_colour 'dark brown'
_exptl_crystal_density_diffrn 3.425
_exptl_crystal_density_meas ?
_exptl_crystal_density_method 'not measured'
_exptl_crystal_description cuboid
_exptl_crystal_F_000 519.7
_exptl_crystal_size_max 0.17
_exptl_crystal_size_mid 0.14
_exptl_crystal_size_min 0.10
_refine_diff_density_max 0.397
_refine_diff_density_min -0.498
_refine_ls_extinction_coef 0.0147(8)
_refine_ls_extinction_expression Fc^*^=kFc[1+0.001xFc^2^\l^3^/sin(2\q)]^-1/4^
_refine_ls_extinction_method 'SHELXL97 (Sheldrick, 1997)'
_refine_ls_goodness_of_fit_ref 1.096
_refine_ls_hydrogen_treatment refall
_refine_ls_matrix_type full
_refine_ls_number_parameters 59
_refine_ls_number_reflns 938
_refine_ls_number_restraints 1
_refine_ls_restrained_S_all 1.095
_refine_ls_R_factor_gt 0.0195
_refine_ls_shift/su_max 0.001
_refine_ls_structure_factor_coef Fsqd
_refine_ls_weighting_details 'calc w = 1/[\s^2^(Fo^2^)+(0.0278P)^2^] where P=(Fo^2^+2Fc^2^)/3'
_refine_ls_weighting_scheme calc
_refine_ls_wR_factor_ref 0.0486
_reflns_number_gt 814
_reflns_number_total 938
_reflns_threshold_expression I>2\s(I)
_cod_data_source_file bc1034.cif
_cod_data_source_block I
_cod_depositor_comments
;
The following automatic conversions were performed:

'_exptl_crystal_density_meas' value 'not measured' was changed to '?'
- the value is perceived as not measured.

Automatic conversion script
Id: cif_fix_values 3008 2015-01-20 13:52:24Z robertas 
;
_cod_original_sg_symbol_H-M 'C 2/m'
_cod_original_formula_sum 'Al0.24 Fe3.76 H2 K1 O12 Si3'
_cod_database_code 2013918

loop_
_symmetry_equiv_pos_as_xyz
'x, y, z'
'-x, y, -z'
'x+1/2, y+1/2, z'
'-x+1/2, y+1/2, -z'
'-x, -y, -z'
'x, -y, z'
'-x+1/2, -y+1/2, -z'
'x+1/2, -y+1/2, z'

loop_
_atom_site_label
_atom_site_fract_x
_atom_site_fract_y
_atom_site_fract_z
_atom_site_U_iso_or_equiv
_atom_site_adp_type
_atom_site_calc_flag
_atom_site_refinement_flags
_atom_site_occupancy
_atom_site_disorder_assembly
_atom_site_disorder_group
_atom_site_type_symbol
Fe1 0.5 0.0 0.5 0.01006(10) Uani d S 1 . . Fe
Fe2 1.0 0.16817(2) 0.5 0.01007(9) Uani d S 1 . . Fe
Si 0.57484(6) 0.16659(3) 0.22450(3) 0.01201(12) Uani d P 0.75 . . Si
Fe3 0.57484(6) 0.16659(3) 0.22450(3) 0.01201(12) Uani d P 0.189(2) . . Fe
Al 0.57484(6) 0.16659(3) 0.22450(3) 0.01201(12) Uani d P 0.061(3) . . Al
K 0.0 0.0 0.0 0.0370(2) Uani d S 1 . . K
O1 0.8231(2) 0.23295(15) 0.16838(11) 0.0321(3) Uani d . 1 . . O
O2 0.5218(4) 0.0 0.16822(16) 0.0322(4) Uani d S 1 . . O
O3 0.62963(18) 0.16651(9) 0.38925(10) 0.01202(19) Uani d . 1 . . O
O4 0.1309(2) 0.0 0.39564(13) 0.0121(2) Uani d S 1 . . O
H 0.106(6) 0.0 0.310(4) 0.035(8) Uiso d S 1 . . H

loop_
_atom_site_aniso_label
_atom_site_aniso_U_11
_atom_site_aniso_U_22
_atom_site_aniso_U_33
_atom_site_aniso_U_12
_atom_site_aniso_U_13
_atom_site_aniso_U_23
Fe1 0.00842(17) 0.00838(17) 0.01370(17) 0.0 0.00281(12) 0.0
Fe2 0.00802(14) 0.00859(14) 0.01370(14) 0.0 0.00221(9) 0.0
Si 0.01165(17) 0.01229(17) 0.01221(17) -0.00003(11) 0.00236(11) -0.00012(11)
Fe3 0.01165(17) 0.01229(17) 0.01221(17) -0.00003(11) 0.00236(11) -0.00012(11)
Al 0.01165(17) 0.01229(17) 0.01221(17) -0.00003(11) 0.00236(11) -0.00012(11)
K 0.0432(5) 0.0448(5) 0.0225(3) 0.0 0.0040(3) 0.0
O1 0.0334(7) 0.0431(8) 0.0198(5) -0.0082(5) 0.0053(4) -0.0017(5)
O2 0.0466(11) 0.0298(9) 0.0186(7) 0.0 0.0012(7) 0.0
O3 0.0104(4) 0.0114(4) 0.0147(4) 0.0001(3) 0.0035(3) 0.0002(3)
O4 0.0115(6) 0.0129(6) 0.0119(6) 0.0 0.0022(4) 0.0

loop_
_atom_type_symbol
_atom_type_description
_atom_type_scat_dispersion_real
_atom_type_scat_dispersion_imag
_atom_type_scat_source
K K 0.2009 0.2494 'International Tables Vol C Tables 4.2.6.8 and 6.1.1.4'
Fe Fe 0.3463 0.8444 'International Tables Vol C Tables 4.2.6.8 and 6.1.1.4'
Al Al 0.0645 0.0514 'International Tables Vol C Tables 4.2.6.8 and 6.1.1.4'
Si Si 0.0817 0.0704 'International Tables Vol C Tables 4.2.6.8 and 6.1.1.4'
O O 0.0106 0.006 'International Tables Vol C Tables 4.2.6.8 and 6.1.1.4'
H H 0 0 'International Tables Vol C Tables 4.2.6.8 and 6.1.1.4'

loop_
_geom_angle_atom_site_label_1
_geom_angle_atom_site_label_2
_geom_angle_atom_site_label_3
_geom_angle_site_symmetry_1
_geom_angle_site_symmetry_3
_geom_angle
_geom_angle_publ_flag
O4 Fe1 O3 5_656 2_656 95.65(4) yes
O4 Fe1 O3 . 2_656 84.35(4) yes
O3 Fe1 O3 2_656 5_656 94.56(5) yes
O3 Fe1 O3 2_656 . 85.44(5) yes
O4 Fe2 O4 5_656 1_655 82.73(5) yes
O4 Fe2 O3 5_656 7_656 95.72(4) yes
O4 Fe2 O3 1_655 7_656 178.14(4) ?
O3 Fe2 O3 7_656 8 85.85(5) yes
O3 Fe2 O3 8 2_756 85.70(4) yes
O4 Fe2 O3 1_655 2_756 84.21(4) yes
O4 Fe2 O3 1_655 . 95.16(4) yes
O3 Fe2 O3 7_656 2_756 94.92(4) yes
O3 Fe2 O3 2_756 . 179.16(5) ?
O2 Si O3 . . 109.94(6) yes
O2 Si O1 . . 109.05(8) yes
O3 Si O1 . . 109.94(6) yes
O2 Si O1 . 8_455 108.98(8) yes
O3 Si O1 . 8_455 109.91(5) yes
O1 Si O1 . 8_455 109.00(4) yes
O2 K O2 . 5 180.00(6) ?
O2 K O1 . 1_455 91.59(4) ?
O2 K O1 5 1_455 88.41(4) ?
O2 K O1 . 6_455 91.59(4) ?
O2 K O1 5 6_455 88.41(4) ?
O1 K O1 1_455 6_455 91.57(5) ?
O2 K O1 . 2_655 88.41(4) ?
O2 K O1 5 2_655 91.59(4) ?
O1 K O1 1_455 2_655 88.43(5) ?
O1 K O1 6_455 2_655 180.00(4) ?
O2 K O1 . 5_655 88.41(4) ?
O2 K O1 5 5_655 91.59(4) ?
O1 K O1 1_455 5_655 180.00(5) ?
O1 K O1 6_455 5_655 88.43(5) ?
O1 K O1 2_655 5_655 91.57(5) ?
O2 K O2 . 1_455 115.30(5) ?
O2 K O2 5 1_455 64.70(5) ?
O1 K O2 1_455 1_455 50.07(3) ?
O1 K O2 6_455 1_455 50.07(3) ?
O1 K O2 2_655 1_455 129.93(3) ?
O1 K O2 5_655 1_455 129.93(3) ?
O2 K O2 . 5_655 64.70(5) ?
O2 K O2 5 5_655 115.30(5) ?
O1 K O2 1_455 5_655 129.93(3) ?
O1 K O2 6_455 5_655 129.93(3) ?
O1 K O2 2_655 5_655 50.07(3) ?
O1 K O2 5_655 5_655 50.07(3) ?
O2 K O2 1_455 5_655 180.00(5) ?
O2 K O1 . 8_455 50.06(2) ?
O2 K O1 5 8_455 129.94(2) ?
O1 K O1 1_455 8_455 50.067(17) ?
O1 K O1 6_455 8_455 115.25(4) ?
O1 K O1 2_655 8_455 64.75(4) ?
O1 K O1 5_655 8_455 129.933(17) ?
O2 K O1 1_455 8_455 96.40(3) ?
O2 K O1 5_655 8_455 83.60(3) ?
O2 K O1 . 4_545 129.94(2) ?
O2 K O1 5 4_545 50.06(2) ?
O1 K O1 1_455 4_545 129.933(17) ?
O1 K O1 6_455 4_545 64.75(4) ?
O1 K O1 2_655 4_545 115.25(4) ?
O1 K O1 5_655 4_545 50.067(17) ?
O2 K O1 1_455 4_545 83.60(3) ?
O2 K O1 5_655 4_545 96.40(3) ?
O1 K O1 8_455 4_545 180.00(4) ?
O2 K O1 . 3_445 50.06(2) ?
O2 K O1 5 3_445 129.94(2) ?
O1 K O1 1_455 3_445 115.25(4) ?
O1 K O1 6_455 3_445 50.067(17) ?
O1 K O1 2_655 3_445 129.933(17) ?
O1 K O1 5_655 3_445 64.75(4) ?
O2 K O1 1_455 3_445 96.40(3) ?
O2 K O1 5_655 3_445 83.60(3) ?
O1 K O1 8_455 3_445 96.37(5) ?
O1 K O1 4_545 3_445 83.63(5) ?
O2 K O1 . 7 129.94(2) ?
O2 K O1 5 7 50.06(2) ?
O1 K O1 1_455 7 64.75(4) ?
O1 K O1 6_455 7 129.933(17) ?
O1 K O1 2_655 7 50.067(17) ?
O1 K O1 5_655 7 115.25(4) ?
O2 K O1 1_455 7 83.60(3) ?
O2 K O1 5_655 7 96.40(3) ?
O1 K O1 8_455 7 83.63(5) ?
O1 K O1 4_545 7 96.37(5) ?
O1 K O1 3_445 7 180.00(3) ?

loop_
_geom_bond_atom_site_label_1
_geom_bond_atom_site_label_2
_geom_bond_site_symmetry_2
_geom_bond_distance
_geom_bond_publ_flag
Fe1 O4 . 2.1004(14) yes
Fe1 O3 5_656 2.1277(9) yes
Fe2 O4 5_656 2.1037(9) yes
Fe2 O3 8 2.1195(10) yes
Fe2 O3 . 2.1301(11) yes
Si O2 . 1.6758(7) yes
Si O3 . 1.6758(11) yes
Si O1 . 1.6759(13) yes
Si O1 8_455 1.6765(13) yes
K O2 . 3.050(2) yes
K O1 1_455 3.0513(14) yes
K O2 1_455 3.364(2) yes
K O1 8_455 3.3637(15) yes
O4 H . 0.87(4) yes
